data_4119641
loop_
_publ_author_name
'Hayato Tsurugi'
'Hiromasa Tanahashi'
'Haruka Nishiyama'
'Waldemar Fegler'
'Teruhiko Saito'
'Andreas Sauer'
'Jun Okuda'
'Kazushi Mashima'

_publ_section_title
;
 Salt-Free Reducing Reagent of Bis(trimethylsilyl)cyclohexadiene Mediates
 Multielectron Reduction of Chloride Complexes of W(VI) and W(IV)
;
_journal_name_full 'Journal of the American Chemical Society'
_journal_page_first 5986
_journal_page_last 5989
_journal_paper_doi 10.1021/ja401589a
_journal_volume 135
_journal_year 2013
_chemical_formula_moiety 'C52 H72 Cl5 N4 W2, 0.5 (C26 H36 N2), 0.5 (C6 H6)'
_chemical_formula_sum 'C68 H93 Cl5 N5 W2'
_chemical_formula_weight 1525.48
_chemical_name_common 7
_chemical_name_systematic
; 
 ? 
;
_space_group_IT_number 2
_symmetry_cell_setting triclinic
_symmetry_Int_Tables_number 2
_symmetry_space_group_name_Hall '-P 1'
_symmetry_space_group_name_H-M 'P -1'
_atom_sites_solution_hydrogens geom
_atom_sites_solution_primary direct
_atom_sites_solution_secondary difmap
_audit_creation_method SHELXL-97
_cell_angle_alpha 80.947(10)
_cell_angle_beta 83.188(9)
_cell_angle_gamma 74.034(6)
_cell_formula_units_Z 2
_cell_length_a 11.850(4)
_cell_length_b 12.830(4)
_cell_length_c 25.097(8)
_cell_measurement_reflns_used 8386
_cell_measurement_temperature 113(2)
_cell_measurement_theta_max 27.48
_cell_measurement_theta_min 3.16
_cell_volume 3611(2)
_computing_cell_refinement CrystalClear
_computing_data_collection 'CrystalClear (Rigaku Inc., 2007)'
_computing_data_reduction CrystalClear
_computing_molecular_graphics 'CrystalStructure 4.0'
_computing_publication_material 'CrystalStructure 4.0 (Rigaku, 2010)'
_computing_structure_refinement 'SHELXL-97 (Sheldrick, 1997)'
_computing_structure_solution 'SHELXS-97 (Sheldrick, 1990)'
_diffrn_ambient_temperature 113(2)
_diffrn_detector_area_resol_mean 7.314
_diffrn_measured_fraction_theta_full 0.969
_diffrn_measured_fraction_theta_max 0.969
_diffrn_measurement_device_type 'Rigaku Mercury70'
_diffrn_measurement_method \w
_diffrn_radiation_monochromator graphite
_diffrn_radiation_source 'fine-focus sealed tube'
_diffrn_radiation_type MoK\a
_diffrn_radiation_wavelength 0.71075
_diffrn_reflns_av_R_equivalents 0.0425
_diffrn_reflns_av_sigmaI/netI 0.0660
_diffrn_reflns_limit_h_max 15
_diffrn_reflns_limit_h_min -15
_diffrn_reflns_limit_k_max 16
_diffrn_reflns_limit_k_min -16
_diffrn_reflns_limit_l_max 32
_diffrn_reflns_limit_l_min -32
_diffrn_reflns_number 34683
_diffrn_reflns_theta_full 27.49
_diffrn_reflns_theta_max 27.49
_diffrn_reflns_theta_min 3.17
_exptl_absorpt_coefficient_mu 3.410
_exptl_absorpt_correction_T_max 0.6468
_exptl_absorpt_correction_T_min 0.3902
_exptl_absorpt_correction_type multi-scan
_exptl_absorpt_process_details 'REQAB (Rigaku, 1998)'
_exptl_crystal_colour orange
_exptl_crystal_density_diffrn 1.403
_exptl_crystal_description block
_exptl_crystal_F_000 1580
_exptl_crystal_size_max 0.34
_exptl_crystal_size_mid 0.31
_exptl_crystal_size_min 0.14
_refine_diff_density_max 2.041
_refine_diff_density_min -2.267
_refine_diff_density_rms 0.164
_refine_ls_extinction_method none
_refine_ls_goodness_of_fit_ref 1.063
_refine_ls_hydrogen_treatment constr
_refine_ls_matrix_type full
_refine_ls_number_parameters 706
_refine_ls_number_reflns 16098
_refine_ls_number_restraints 0
_refine_ls_restrained_S_all 1.063
_refine_ls_R_factor_all 0.0593
_refine_ls_R_factor_gt 0.0465
_refine_ls_shift/su_max 0.001
_refine_ls_shift/su_mean 0.000
_refine_ls_structure_factor_coef Fsqd
_refine_ls_weighting_details 'calc w=1/[\s^2^(Fo^2^)+(0.0482P)^2^+14.8393P] where P=(Fo^2^+2Fc^2^)/3'
_refine_ls_weighting_scheme calc
_refine_ls_wR_factor_gt 0.1138
_refine_ls_wR_factor_ref 0.1239
_reflns_number_gt 13103
_reflns_number_total 16098
_reflns_threshold_expression >2sigma(I)
_cod_data_source_file ja401589a_si_001_6.cif
_cod_data_source_block 7
_cod_original_cell_volume 3611.3(19)
_cod_database_code 4119641

loop_
_symmetry_equiv_pos_as_xyz
'x, y, z'
'-x, -y, -z'

loop_
_atom_site_label
_atom_site_type_symbol
_atom_site_fract_x
_atom_site_fract_y
_atom_site_fract_z
_atom_site_U_iso_or_equiv
_atom_site_adp_type
_atom_site_occupancy
_atom_site_symmetry_multiplicity
_atom_site_calc_flag
_atom_site_refinement_flags
W1 W 0.795530(18) 0.205612(18) 0.233026(8) 0.01970(7) Uani 1 1 d .
W2 W 0.647741(18) 0.263445(19) 0.325003(9) 0.02077(7) Uani 1 1 d .
Cl1 Cl 0.82031(12) 0.11210(12) 0.32468(6) 0.0265(3) Uani 1 1 d .
Cl2 Cl 0.60499(12) 0.15904(13) 0.25868(6) 0.0276(3) Uani 1 1 d .
Cl3 Cl 0.66024(12) 0.38183(12) 0.23904(6) 0.0277(3) Uani 1 1 d .
Cl4 Cl 0.96459(12) 0.25796(13) 0.24263(6) 0.0296(3) Uani 1 1 d .
Cl5 Cl 0.72701(14) 0.38191(13) 0.35916(6) 0.0320(3) Uani 1 1 d .
N1 N 0.8762(4) 0.0649(4) 0.20300(19) 0.0231(10) Uani 1 1 d .
N2 N 0.8030(4) 0.2558(4) 0.15183(19) 0.0250(10) Uani 1 1 d .
N3 N 0.4757(4) 0.3421(4) 0.33936(19) 0.0237(10) Uani 1 1 d .
N4 N 0.6105(4) 0.1898(4) 0.39949(18) 0.0220(10) Uani 1 1 d .
N78 N 0.0909(4) 0.9663(5) 0.0537(2) 0.0309(12) Uani 1 1 d .
C1 C 0.9166(5) 0.0786(5) 0.1493(2) 0.0257(12) Uani 1 1 d .
H20 H 0.9681 0.0204 0.1322 0.031 Uiso 1 1 calc R
C2 C 0.8783(5) 0.1803(5) 0.1226(2) 0.0262(12) Uani 1 1 d .
H19 H 0.9024 0.1982 0.0856 0.031 Uiso 1 1 calc R
C3 C 0.8865(5) -0.0484(5) 0.2256(2) 0.0257(12) Uani 1 1 d .
C4 C 0.8069(5) -0.1017(5) 0.2125(2) 0.0259(12) Uani 1 1 d .
C5 C 0.8204(6) -0.2115(5) 0.2338(3) 0.0326(14) Uani 1 1 d .
H30 H 0.7677 -0.2494 0.2254 0.039 Uiso 1 1 calc R
C6 C 0.9091(6) -0.2653(5) 0.2667(3) 0.0396(16) Uani 1 1 d .
H67 H 0.9156 -0.3393 0.2816 0.048 Uiso 1 1 calc R
C7 C 0.9884(6) -0.2126(6) 0.2781(3) 0.0378(15) Uani 1 1 d .
H68 H 1.0508 -0.2521 0.2997 0.045 Uiso 1 1 calc R
C8 C 0.9794(5) -0.1029(5) 0.2587(2) 0.0275(13) Uani 1 1 d .
C9 C 0.7115(5) -0.0465(5) 0.1736(3) 0.0312(14) Uani 1 1 d .
H33 H 0.7067 0.0335 0.1670 0.037 Uiso 1 1 calc R
C10 C 0.5903(6) -0.0602(6) 0.1964(3) 0.0373(15) Uani 1 1 d .
H32A H 0.5677 -0.0280 0.2302 0.045 Uiso 1 1 calc R
H32B H 0.5931 -0.1381 0.2033 0.045 Uiso 1 1 calc R
H32C H 0.5323 -0.0231 0.1702 0.045 Uiso 1 1 calc R
C11 C 0.7442(6) -0.0913(6) 0.1195(3) 0.0366(15) Uani 1 1 d .
H34A H 0.7522 -0.1702 0.1251 0.044 Uiso 1 1 calc R
H34B H 0.8191 -0.0772 0.1035 0.044 Uiso 1 1 calc R
H34C H 0.6824 -0.0552 0.0949 0.044 Uiso 1 1 calc R
C12 C 1.0733(5) -0.0497(5) 0.2684(3) 0.0312(14) Uani 1 1 d .
H28 H 1.0428 0.0311 0.2589 0.037 Uiso 1 1 calc R
C13 C 1.1040(6) -0.0720(6) 0.3274(3) 0.0406(16) Uani 1 1 d .
H29A H 1.1338 -0.1509 0.3378 0.049 Uiso 1 1 calc R
H29B H 1.0334 -0.0438 0.3508 0.049 Uiso 1 1 calc R
H29C H 1.1645 -0.0354 0.3314 0.049 Uiso 1 1 calc R
C14 C 1.1834(6) -0.0888(6) 0.2306(3) 0.0396(16) Uani 1 1 d .
H69A H 1.1635 -0.0683 0.1929 0.047 Uiso 1 1 calc R
H69B H 1.2127 -0.1685 0.2380 0.047 Uiso 1 1 calc R
H69C H 1.2444 -0.0546 0.2366 0.047 Uiso 1 1 calc R
C15 C 0.7468(5) 0.3576(5) 0.1203(2) 0.0243(12) Uani 1 1 d .
C16 C 0.8040(5) 0.4414(5) 0.1059(3) 0.0304(13) Uani 1 1 d .
C17 C 0.7483(6) 0.5346(6) 0.0741(3) 0.0384(16) Uani 1 1 d .
H64 H 0.7871 0.5911 0.0634 0.046 Uiso 1 1 calc R
C18 C 0.6375(6) 0.5485(6) 0.0573(3) 0.0370(15) Uani 1 1 d .
H37 H 0.6002 0.6143 0.0360 0.044 Uiso 1 1 calc R
C19 C 0.5816(6) 0.4655(6) 0.0717(3) 0.0346(15) Uani 1 1 d .
H35 H 0.5061 0.4745 0.0596 0.042 Uiso 1 1 calc R
C20 C 0.6337(5) 0.3690(5) 0.1037(2) 0.0271(12) Uani 1 1 d .
C21 C 0.9245(6) 0.4306(6) 0.1244(3) 0.0462(19) Uani 1 1 d .
H70 H 0.9533 0.3551 0.1437 0.055 Uiso 1 1 calc R
C22 C 0.9142(9) 0.5124(7) 0.1647(4) 0.066(3) Uani 1 1 d .
H74A H 0.8602 0.4975 0.1959 0.079 Uiso 1 1 calc R
H74B H 0.8837 0.5870 0.1469 0.079 Uiso 1 1 calc R
H74C H 0.9919 0.5047 0.1768 0.079 Uiso 1 1 calc R
C23 C 1.0123(7) 0.4468(8) 0.0772(4) 0.070(3) Uani 1 1 d .
H75A H 0.9851 0.5200 0.0574 0.085 Uiso 1 1 calc R
H75B H 1.0200 0.3918 0.0531 0.085 Uiso 1 1 calc R
H75C H 1.0890 0.4391 0.0907 0.085 Uiso 1 1 calc R
C24 C 0.5716(6) 0.2782(6) 0.1173(3) 0.0358(15) Uani 1 1 d .
H36 H 0.6134 0.2245 0.1467 0.043 Uiso 1 1 calc R
C25 C 0.4438(6) 0.3217(7) 0.1394(3) 0.0489(19) Uani 1 1 d .
H66A H 0.4012 0.3771 0.1121 0.059 Uiso 1 1 calc R
H66B H 0.4424 0.3546 0.1723 0.059 Uiso 1 1 calc R
H66C H 0.4061 0.2614 0.1480 0.059 Uiso 1 1 calc R
C26 C 0.5805(7) 0.2180(6) 0.0689(3) 0.0467(18) Uani 1 1 d .
H65A H 0.6635 0.1868 0.0577 0.056 Uiso 1 1 calc R
H65B H 0.5427 0.2692 0.0389 0.056 Uiso 1 1 calc R
H65C H 0.5409 0.1591 0.0787 0.056 Uiso 1 1 calc R
C27 C 0.4356(5) 0.3245(5) 0.3925(2) 0.0275(13) Uani 1 1 d .
H13 H 0.3616 0.3665 0.4062 0.033 Uiso 1 1 calc R
C28 C 0.5064(5) 0.2442(5) 0.4250(2) 0.0263(12) Uani 1 1 d .
H12 H 0.4856 0.2270 0.4624 0.032 Uiso 1 1 calc R
C29 C 0.3883(5) 0.3972(5) 0.3021(2) 0.0267(12) Uani 1 1 d .
C30 C 0.3081(5) 0.3428(5) 0.2902(2) 0.0292(13) Uani 1 1 d .
C31 C 0.2222(6) 0.3982(6) 0.2549(3) 0.0369(15) Uani 1 1 d .
H50 H 0.1676 0.3626 0.2462 0.044 Uiso 1 1 calc R
C32 C 0.2165(6) 0.5045(6) 0.2326(3) 0.0410(17) Uani 1 1 d .
H49 H 0.1586 0.5412 0.2080 0.049 Uiso 1 1 calc R
C33 C 0.2941(6) 0.5589(6) 0.2454(3) 0.0372(15) Uani 1 1 d .
H48 H 0.2879 0.6325 0.2298 0.045 Uiso 1 1 calc R
C34 C 0.3809(5) 0.5070(5) 0.2808(3) 0.0297(13) Uani 1 1 d .
C35 C 0.3099(5) 0.2261(5) 0.3153(2) 0.0307(14) Uani 1 1 d .
H45 H 0.3841 0.1945 0.3340 0.037 Uiso 1 1 calc R
C36 C 0.3083(6) 0.1527(6) 0.2728(3) 0.0376(15) Uani 1 1 d .
H51A H 0.3207 0.0768 0.2900 0.045 Uiso 1 1 calc R
H51B H 0.3712 0.1577 0.2442 0.045 Uiso 1 1 calc R
H51C H 0.2320 0.1767 0.2571 0.045 Uiso 1 1 calc R
C37 C 0.2063(6) 0.2248(6) 0.3574(3) 0.0404(17) Uani 1 1 d .
H52A H 0.1324 0.2578 0.3402 0.048 Uiso 1 1 calc R
H52B H 0.2107 0.2667 0.3862 0.048 Uiso 1 1 calc R
H52C H 0.2091 0.1492 0.3728 0.048 Uiso 1 1 calc R
C38 C 0.4565(6) 0.5715(5) 0.2982(3) 0.0340(14) Uani 1 1 d .
H16 H 0.5284 0.5178 0.3124 0.041 Uiso 1 1 calc R
C39 C 0.4972(6) 0.6492(6) 0.2521(3) 0.0440(18) Uani 1 1 d .
H46A H 0.4284 0.7022 0.2369 0.053 Uiso 1 1 calc R
H46B H 0.5437 0.6072 0.2239 0.053 Uiso 1 1 calc R
H46C H 0.5458 0.6880 0.2660 0.053 Uiso 1 1 calc R
C40 C 0.3913(7) 0.6338(7) 0.3445(3) 0.0498(19) Uani 1 1 d .
H47A H 0.3727 0.5820 0.3751 0.060 Uiso 1 1 calc R
H47B H 0.3181 0.6848 0.3323 0.060 Uiso 1 1 calc R
H47C H 0.4411 0.6747 0.3558 0.060 Uiso 1 1 calc R
C41 C 0.6750(5) 0.0912(5) 0.4310(2) 0.0232(12) Uani 1 1 d .
C42 C 0.7517(5) 0.0987(6) 0.4680(2) 0.0305(13) Uani 1 1 d .
C43 C 0.8128(5) 0.0012(6) 0.4967(3) 0.0339(14) Uani 1 1 d .
H24 H 0.8665 0.0038 0.5214 0.041 Uiso 1 1 calc R
C44 C 0.7980(6) -0.0974(6) 0.4904(3) 0.0395(16) Uani 1 1 d .
H54 H 0.8408 -0.1622 0.5105 0.047 Uiso 1 1 calc R
C45 C 0.7206(6) -0.1031(6) 0.4546(3) 0.0336(14) Uani 1 1 d .
H53 H 0.7103 -0.1723 0.4506 0.040 Uiso 1 1 calc R
C46 C 0.6572(5) -0.0091(5) 0.4241(2) 0.0255(12) Uani 1 1 d .
C47 C 0.7722(6) 0.2061(6) 0.4767(3) 0.0345(15) Uani 1 1 d .
H55 H 0.7176 0.2661 0.4544 0.041 Uiso 1 1 calc R
C48 C 0.8986(6) 0.2104(7) 0.4569(4) 0.052(2) Uani 1 1 d .
H73A H 0.9127 0.2024 0.4183 0.062 Uiso 1 1 calc R
H73B H 0.9542 0.1509 0.4774 0.062 Uiso 1 1 calc R
H73C H 0.9098 0.2808 0.4625 0.062 Uiso 1 1 calc R
C49 C 0.7438(8) 0.2259(8) 0.5357(3) 0.057(2) Uani 1 1 d .
H72A H 0.7944 0.1668 0.5586 0.068 Uiso 1 1 calc R
H72B H 0.6611 0.2278 0.5465 0.068 Uiso 1 1 calc R
H72C H 0.7577 0.2959 0.5400 0.068 Uiso 1 1 calc R
C50 C 0.5704(5) -0.0185(5) 0.3862(2) 0.0298(13) Uani 1 1 d .
H25 H 0.5495 0.0521 0.3616 0.036 Uiso 1 1 calc R
C51 C 0.6212(8) -0.1087(7) 0.3514(3) 0.053(2) Uani 1 1 d .
H71A H 0.6441 -0.1788 0.3746 0.063 Uiso 1 1 calc R
H71B H 0.6905 -0.0946 0.3292 0.063 Uiso 1 1 calc R
H71C H 0.5619 -0.1113 0.3279 0.063 Uiso 1 1 calc R
C52 C 0.4578(7) -0.0336(8) 0.4191(3) 0.055(2) Uani 1 1 d .
H56A H 0.4231 0.0292 0.4389 0.066 Uiso 1 1 calc R
H56B H 0.4764 -0.1006 0.4449 0.066 Uiso 1 1 calc R
H56C H 0.4017 -0.0391 0.3947 0.066 Uiso 1 1 calc R
C53 C 0.0615(5) 0.9777(5) 0.0062(2) 0.0241(12) Uani 1 1 d .
H39 H 0.1202 0.9571 -0.0223 0.029 Uiso 1 1 calc R
C54 C 0.2107(5) 0.9229(5) 0.0647(2) 0.0274(13) Uani 1 1 d .
C55 C 0.2558(6) 0.8097(6) 0.0734(3) 0.0343(15) Uani 1 1 d .
C56 C 0.3716(6) 0.7682(6) 0.0875(3) 0.0372(15) Uani 1 1 d .
H57 H 0.4035 0.6914 0.0948 0.045 Uiso 1 1 calc R
C57 C 0.4404(6) 0.8376(6) 0.0911(3) 0.0411(17) Uani 1 1 d .
H58 H 0.5202 0.8088 0.0992 0.049 Uiso 1 1 calc R
C58 C 0.3925(6) 0.9490(6) 0.0828(3) 0.0405(16) Uani 1 1 d .
H59 H 0.4403 0.9961 0.0854 0.049 Uiso 1 1 calc R
C59 C 0.2759(5) 0.9948(6) 0.0706(3) 0.0323(14) Uani 1 1 d .
C60 C 0.1784(6) 0.7335(6) 0.0706(4) 0.0464(18) Uani 1 1 d .
H61 H 0.1316 0.7644 0.0385 0.056 Uiso 1 1 calc R
C61 C 0.0892(7) 0.7381(7) 0.1211(3) 0.0490(19) Uani 1 1 d .
H62A H 0.1314 0.7066 0.1536 0.059 Uiso 1 1 calc R
H62B H 0.0333 0.6962 0.1175 0.059 Uiso 1 1 calc R
H62C H 0.0464 0.8143 0.1240 0.059 Uiso 1 1 calc R
C62 C 0.2444(8) 0.6212(7) 0.0624(5) 0.070(3) Uani 1 1 d .
H40A H 0.2933 0.5882 0.0926 0.084 Uiso 1 1 calc R
H40B H 0.2949 0.6227 0.0285 0.084 Uiso 1 1 calc R
H40C H 0.1890 0.5778 0.0604 0.084 Uiso 1 1 calc R
C63 C 0.2225(6) 1.1174(6) 0.0671(3) 0.0337(14) Uani 1 1 d .
H43 H 0.1384 1.1328 0.0592 0.040 Uiso 1 1 calc R
C64 C 0.2248(7) 1.1583(6) 0.1208(3) 0.0465(18) Uani 1 1 d .
H63A H 0.3065 1.1422 0.1300 0.056 Uiso 1 1 calc R
H63B H 0.1799 1.1214 0.1493 0.056 Uiso 1 1 calc R
H63C H 0.1895 1.2374 0.1175 0.056 Uiso 1 1 calc R
C65 C 0.2844(8) 1.1796(7) 0.0216(3) 0.054(2) Uani 1 1 d .
H76A H 0.2783 1.1559 -0.0129 0.065 Uiso 1 1 calc R
H76B H 0.3675 1.1649 0.0282 0.065 Uiso 1 1 calc R
H76C H 0.2471 1.2582 0.0203 0.065 Uiso 1 1 calc R
C66 C -0.0172(13) 0.6518(11) 0.4397(6) 0.133(11) Uiso 0.50 1 d PG
H66 H -0.0140 0.7104 0.4578 0.159 Uiso 0.50 1 calc PR
C67 C 0.0784(10) 0.6048(11) 0.4056(6) 0.064(5) Uiso 0.50 1 d PG
H67A H 0.1468 0.6313 0.4005 0.077 Uiso 0.50 1 calc PR
C68 C 0.0738(10) 0.5190(11) 0.3790(5) 0.061(5) Uiso 0.50 1 d PG
H68A H 0.1391 0.4869 0.3558 0.073 Uiso 0.50 1 calc PR
C69 C -0.0263(13) 0.4802(11) 0.3865(6) 0.090(7) Uiso 0.50 1 d PG
H69 H -0.0295 0.4216 0.3683 0.108 Uiso 0.50 1 calc PR
C70 C -0.1218(10) 0.5272(12) 0.4205(6) 0.098(8) Uiso 0.50 1 d PG
H70A H -0.1903 0.5007 0.4256 0.118 Uiso 0.50 1 calc PR
C71 C -0.1173(11) 0.6130(12) 0.4471(6) 0.069(5) Uiso 0.50 1 d PG
H71 H -0.1825 0.6451 0.4704 0.083 Uiso 0.50 1 calc PR

loop_
_atom_site_aniso_label
_atom_site_aniso_U_11
_atom_site_aniso_U_22
_atom_site_aniso_U_33
_atom_site_aniso_U_23
_atom_site_aniso_U_13
_atom_site_aniso_U_12
W1 0.01900(11) 0.02172(13) 0.01899(12) -0.00065(9) -0.00535(8) -0.00586(9)
W2 0.01976(11) 0.02292(13) 0.01956(12) -0.00226(9) -0.00688(8) -0.00353(9)
Cl1 0.0243(6) 0.0289(8) 0.0226(7) -0.0010(6) -0.0057(5) -0.0007(6)
Cl2 0.0268(7) 0.0376(8) 0.0232(7) -0.0065(6) -0.0029(5) -0.0147(6)
Cl3 0.0288(7) 0.0254(7) 0.0253(7) 0.0005(6) -0.0056(5) -0.0018(6)
Cl4 0.0239(7) 0.0324(8) 0.0359(8) -0.0009(6) -0.0114(6) -0.0113(6)
Cl5 0.0370(8) 0.0310(8) 0.0330(8) -0.0051(6) -0.0150(6) -0.0116(6)
N1 0.023(2) 0.026(3) 0.021(2) 0.0025(19) -0.0081(18) -0.008(2)
N2 0.022(2) 0.027(3) 0.025(2) 0.006(2) -0.0104(19) -0.006(2)
N3 0.022(2) 0.024(3) 0.024(2) 0.000(2) -0.0092(19) -0.004(2)
N4 0.021(2) 0.026(3) 0.018(2) -0.0029(19) -0.0074(17) -0.0023(19)
N78 0.022(2) 0.041(3) 0.032(3) -0.009(2) -0.006(2) -0.008(2)
C1 0.024(3) 0.025(3) 0.028(3) -0.005(2) -0.001(2) -0.006(2)
C2 0.017(3) 0.031(3) 0.026(3) 0.004(2) -0.005(2) -0.003(2)
C3 0.028(3) 0.026(3) 0.022(3) -0.002(2) -0.003(2) -0.006(2)
C4 0.027(3) 0.024(3) 0.026(3) -0.003(2) -0.003(2) -0.005(2)
C5 0.040(3) 0.028(3) 0.031(3) -0.003(3) -0.003(3) -0.010(3)
C6 0.048(4) 0.019(3) 0.049(4) 0.002(3) -0.010(3) -0.005(3)
C7 0.042(4) 0.031(4) 0.036(4) 0.006(3) -0.012(3) -0.003(3)
C8 0.031(3) 0.026(3) 0.022(3) -0.002(2) -0.005(2) -0.002(2)
C9 0.032(3) 0.030(3) 0.037(3) -0.005(3) -0.010(3) -0.014(3)
C10 0.036(3) 0.042(4) 0.038(4) -0.006(3) -0.010(3) -0.014(3)
C11 0.041(4) 0.038(4) 0.030(3) 0.000(3) -0.013(3) -0.008(3)
C12 0.033(3) 0.024(3) 0.037(3) 0.000(3) -0.014(3) -0.005(3)
C13 0.037(4) 0.042(4) 0.040(4) -0.009(3) -0.018(3) 0.002(3)
C14 0.032(3) 0.041(4) 0.045(4) -0.009(3) -0.007(3) -0.005(3)
C15 0.025(3) 0.028(3) 0.018(3) 0.000(2) -0.005(2) -0.005(2)
C16 0.030(3) 0.032(3) 0.031(3) 0.004(3) -0.004(2) -0.015(3)
C17 0.045(4) 0.034(4) 0.037(4) 0.009(3) -0.013(3) -0.014(3)
C18 0.038(4) 0.028(3) 0.035(4) 0.008(3) -0.010(3) 0.003(3)
C19 0.030(3) 0.037(4) 0.033(3) 0.006(3) -0.014(3) -0.004(3)
C20 0.027(3) 0.028(3) 0.024(3) 0.001(2) -0.007(2) -0.005(2)
C21 0.036(4) 0.042(4) 0.064(5) 0.017(4) -0.025(3) -0.020(3)
C22 0.083(7) 0.041(5) 0.086(7) 0.016(4) -0.050(5) -0.032(5)
C23 0.041(4) 0.070(6) 0.090(7) 0.043(5) -0.010(4) -0.025(4)
C24 0.032(3) 0.040(4) 0.039(4) 0.009(3) -0.018(3) -0.016(3)
C25 0.040(4) 0.058(5) 0.050(5) 0.006(4) -0.007(3) -0.019(4)
C26 0.058(5) 0.045(4) 0.045(4) -0.004(3) -0.014(4) -0.025(4)
C27 0.023(3) 0.036(3) 0.022(3) -0.009(2) -0.010(2) 0.001(2)
C28 0.027(3) 0.026(3) 0.022(3) -0.002(2) -0.008(2) 0.001(2)
C29 0.019(3) 0.031(3) 0.026(3) 0.001(2) -0.006(2) 0.000(2)
C30 0.023(3) 0.033(3) 0.030(3) -0.002(3) -0.010(2) -0.004(3)
C31 0.027(3) 0.043(4) 0.041(4) 0.004(3) -0.017(3) -0.009(3)
C32 0.031(3) 0.038(4) 0.051(4) 0.011(3) -0.023(3) -0.004(3)
C33 0.031(3) 0.033(4) 0.043(4) 0.006(3) -0.017(3) 0.000(3)
C34 0.025(3) 0.028(3) 0.035(3) 0.002(3) -0.010(2) -0.004(2)
C35 0.029(3) 0.035(4) 0.029(3) 0.004(3) -0.011(2) -0.012(3)
C36 0.034(3) 0.038(4) 0.043(4) 0.000(3) -0.010(3) -0.013(3)
C37 0.038(4) 0.049(4) 0.036(4) 0.006(3) -0.007(3) -0.020(3)
C38 0.031(3) 0.018(3) 0.051(4) -0.003(3) -0.010(3) -0.001(3)
C39 0.039(4) 0.032(4) 0.062(5) 0.001(3) -0.014(3) -0.013(3)
C40 0.054(5) 0.040(4) 0.057(5) -0.013(4) -0.011(4) -0.007(4)
C41 0.020(3) 0.024(3) 0.021(3) 0.003(2) -0.005(2) 0.001(2)
C42 0.023(3) 0.039(4) 0.027(3) -0.002(3) -0.005(2) -0.003(3)
C43 0.028(3) 0.040(4) 0.029(3) 0.004(3) -0.013(2) -0.003(3)
C44 0.033(3) 0.043(4) 0.036(4) 0.008(3) -0.009(3) -0.003(3)
C45 0.030(3) 0.033(4) 0.033(3) 0.001(3) -0.004(3) -0.004(3)
C46 0.024(3) 0.028(3) 0.020(3) 0.003(2) 0.001(2) -0.004(2)
C47 0.034(3) 0.041(4) 0.027(3) -0.002(3) -0.014(3) -0.005(3)
C48 0.035(4) 0.049(5) 0.076(6) 0.008(4) -0.022(4) -0.019(3)
C49 0.081(6) 0.063(6) 0.036(4) -0.017(4) -0.013(4) -0.024(5)
C50 0.032(3) 0.031(3) 0.026(3) 0.001(3) -0.005(2) -0.007(3)
C51 0.071(6) 0.044(5) 0.042(4) -0.009(4) -0.018(4) -0.007(4)
C52 0.043(4) 0.092(7) 0.041(4) -0.003(4) -0.011(3) -0.034(5)
C53 0.025(3) 0.026(3) 0.025(3) -0.008(2) -0.001(2) -0.012(2)
C54 0.024(3) 0.033(3) 0.023(3) -0.008(2) -0.005(2) -0.002(3)
C55 0.030(3) 0.037(4) 0.042(4) -0.011(3) -0.008(3) -0.015(3)
C56 0.027(3) 0.035(4) 0.048(4) -0.006(3) -0.010(3) -0.002(3)
C57 0.025(3) 0.053(5) 0.048(4) -0.006(3) -0.015(3) -0.011(3)
C58 0.031(3) 0.046(4) 0.048(4) -0.003(3) -0.016(3) -0.013(3)
C59 0.030(3) 0.038(4) 0.033(3) -0.001(3) -0.010(3) -0.014(3)
C60 0.034(4) 0.040(4) 0.070(5) -0.016(4) 0.000(3) -0.015(3)
C61 0.040(4) 0.040(4) 0.067(5) -0.006(4) 0.000(4) -0.014(3)
C62 0.053(5) 0.051(5) 0.110(8) -0.014(5) -0.003(5) -0.021(4)
C63 0.028(3) 0.037(4) 0.037(4) -0.001(3) -0.006(3) -0.009(3)
C64 0.057(5) 0.039(4) 0.042(4) -0.005(3) -0.004(3) -0.011(4)
C65 0.070(6) 0.051(5) 0.042(4) 0.000(4) -0.007(4) -0.019(4)

loop_
_atom_type_symbol
_atom_type_description
_atom_type_scat_dispersion_real
_atom_type_scat_dispersion_imag
_atom_type_scat_source
H H 0.0000 0.0000 'International Tables Vol C Tables 4.2.6.8 and 6.1.1.4'
Cl Cl 0.1484 0.1585 'International Tables Vol C Tables 4.2.6.8 and 6.1.1.4'
N N 0.0061 0.0033 'International Tables Vol C Tables 4.2.6.8 and 6.1.1.4'
W W -0.8490 6.8722 'International Tables Vol C Tables 4.2.6.8 and 6.1.1.4'
C C 0.0033 0.0016 'International Tables Vol C Tables 4.2.6.8 and 6.1.1.4'

loop_
_geom_angle_atom_site_label_1
_geom_angle_atom_site_label_2
_geom_angle_atom_site_label_3
_geom_angle
_geom_angle_site_symmetry_3
N1 W1 N2 78.07(19) .
N1 W1 Cl4 97.32(14) .
N2 W1 Cl4 92.21(14) .
N1 W1 Cl3 158.33(13) .
N2 W1 Cl3 84.65(15) .
Cl4 W1 Cl3 96.32(6) .
N1 W1 Cl1 90.28(13) .
N2 W1 Cl1 167.64(15) .
Cl4 W1 Cl1 85.12(5) .
Cl3 W1 Cl1 107.62(5) .
N1 W1 Cl2 95.03(13) .
N2 W1 Cl2 107.30(13) .
Cl4 W1 Cl2 158.72(5) .
Cl3 W1 Cl2 77.61(5) .
Cl1 W1 Cl2 77.54(5) .
N1 W1 W2 135.54(13) .
N2 W1 W2 137.99(14) .
Cl4 W1 W2 104.21(4) .
Cl3 W1 W2 55.64(4) .
Cl1 W1 W2 54.17(4) .
Cl2 W1 W2 55.44(4) .
N4 W2 N3 78.71(19) .
N4 W2 Cl5 92.40(14) .
N3 W2 Cl5 97.48(14) .
N4 W2 Cl1 84.01(14) .
N3 W2 Cl1 157.40(14) .
Cl5 W2 Cl1 97.69(6) .
N4 W2 Cl3 168.89(14) .
N3 W2 Cl3 90.99(14) .
Cl5 W2 Cl3 84.75(6) .
Cl1 W2 Cl3 107.00(5) .
N4 W2 Cl2 107.53(14) .
N3 W2 Cl2 93.07(14) .
Cl5 W2 Cl2 158.96(5) .
Cl1 W2 Cl2 78.30(5) .
Cl3 W2 Cl2 76.89(5) .
N4 W2 W1 136.99(14) .
N3 W2 W1 135.24(13) .
Cl5 W2 W1 104.86(4) .
Cl1 W2 W1 55.18(4) .
Cl3 W2 W1 53.99(4) .
Cl2 W2 W1 55.78(4) .
W2 Cl1 W1 70.64(4) .
W2 Cl2 W1 68.78(4) .
W1 Cl3 W2 70.37(4) .
C1 N1 C3 114.0(5) .
C1 N1 W1 114.1(4) .
C3 N1 W1 131.4(4) .
C2 N2 C15 115.0(5) .
C2 N2 W1 113.3(4) .
C15 N2 W1 131.7(4) .
C27 N3 C29 116.4(5) .
C27 N3 W2 112.8(4) .
C29 N3 W2 130.1(4) .
C28 N4 C41 115.0(5) .
C28 N4 W2 113.8(4) .
C41 N4 W2 131.3(4) .
C53 N78 C54 120.2(5) .
C2 C1 N1 115.7(5) .
C1 C2 N2 116.1(5) .
C4 C3 C8 121.8(6) .
C4 C3 N1 119.1(5) .
C8 C3 N1 119.0(5) .
C5 C4 C3 118.0(6) .
C5 C4 C9 119.3(5) .
C3 C4 C9 122.6(5) .
C6 C5 C4 120.9(6) .
C5 C6 C7 120.4(6) .
C6 C7 C8 121.7(6) .
C7 C8 C3 117.1(6) .
C7 C8 C12 120.3(6) .
C3 C8 C12 122.3(5) .
C11 C9 C10 109.6(5) .
C11 C9 C4 110.3(5) .
C10 C9 C4 112.5(5) .
C8 C12 C13 113.0(5) .
C8 C12 C14 109.0(5) .
C13 C12 C14 110.6(5) .
C16 C15 C20 121.1(5) .
C16 C15 N2 120.9(5) .
C20 C15 N2 117.9(5) .
C17 C16 C15 118.4(6) .
C17 C16 C21 120.2(6) .
C15 C16 C21 121.5(6) .
C16 C17 C18 122.0(6) .
C17 C18 C19 119.3(6) .
C18 C19 C20 121.4(6) .
C19 C20 C15 117.8(6) .
C19 C20 C24 120.0(5) .
C15 C20 C24 122.1(5) .
C23 C21 C16 111.7(6) .
C23 C21 C22 111.0(7) .
C16 C21 C22 109.6(7) .
C20 C24 C26 110.8(6) .
C20 C24 C25 111.2(6) .
C26 C24 C25 112.1(6) .
C28 C27 N3 117.0(5) .
C27 C28 N4 115.0(5) .
C30 C29 C34 121.6(5) .
C30 C29 N3 119.5(5) .
C34 C29 N3 118.7(5) .
C31 C30 C29 118.8(6) .
C31 C30 C35 118.6(6) .
C29 C30 C35 122.6(5) .
C32 C31 C30 120.1(6) .
C31 C32 C33 121.0(6) .
C32 C33 C34 121.0(6) .
C33 C34 C29 117.5(6) .
C33 C34 C38 119.7(6) .
C29 C34 C38 122.6(5) .
C37 C35 C30 110.9(6) .
C37 C35 C36 109.3(5) .
C30 C35 C36 112.5(5) .
C34 C38 C40 110.0(6) .
C34 C38 C39 113.6(6) .
C40 C38 C39 110.5(6) .
C46 C41 C42 121.7(5) .
C46 C41 N4 118.6(5) .
C42 C41 N4 119.7(5) .
C43 C42 C41 117.2(6) .
C43 C42 C47 119.7(6) .
C41 C42 C47 123.0(6) .
C44 C43 C42 122.1(6) .
C43 C44 C45 119.9(6) .
C44 C45 C46 121.2(7) .
C45 C46 C41 117.7(6) .
C45 C46 C50 119.6(6) .
C41 C46 C50 122.6(5) .
C42 C47 C49 111.4(6) .
C42 C47 C48 110.8(6) .
C49 C47 C48 111.2(6) .
C51 C50 C46 112.7(6) .
C51 C50 C52 111.2(6) .
C46 C50 C52 109.5(5) .
N78 C53 C53 121.2(7) 2_575
C59 C54 C55 122.5(6) .
C59 C54 N78 118.6(6) .
C55 C54 N78 118.8(6) .
C54 C55 C56 118.1(6) .
C54 C55 C60 120.8(6) .
C56 C55 C60 121.0(6) .
C57 C56 C55 120.7(7) .
C58 C57 C56 119.6(6) .
C57 C58 C59 122.1(6) .
C54 C59 C58 117.0(6) .
C54 C59 C63 122.3(6) .
C58 C59 C63 120.6(6) .
C62 C60 C55 114.2(6) .
C62 C60 C61 112.9(7) .
C55 C60 C61 109.0(6) .
C59 C63 C65 111.7(6) .
C59 C63 C64 111.2(6) .
C65 C63 C64 110.1(6) .
C67 C66 C71 120.0 .
C68 C67 C66 120.0 .
C67 C68 C69 120.0 .
C70 C69 C68 120.0 .
C69 C70 C71 120.0 .
C70 C71 C66 120.0 .

loop_
_geom_bond_atom_site_label_1
_geom_bond_atom_site_label_2
_geom_bond_distance
_geom_bond_site_symmetry_2
W1 N1 2.012(5) .
W1 N2 2.037(5) .
W1 Cl4 2.3299(15) .
W1 Cl3 2.4002(16) .
W1 Cl1 2.4320(15) .
W1 Cl2 2.4791(15) .
W1 W2 2.7948(7) .
W2 N4 2.015(5) .
W2 N3 2.028(5) .
W2 Cl5 2.3052(15) .
W2 Cl1 2.4019(15) .
W2 Cl3 2.4494(15) .
W2 Cl2 2.4692(15) .
N1 C1 1.376(7) .
N1 C3 1.452(7) .
N2 C2 1.366(8) .
N2 C15 1.449(7) .
N3 C27 1.367(7) .
N3 C29 1.438(7) .
N4 C28 1.377(7) .
N4 C41 1.451(7) .
N78 C53 1.257(7) .
N78 C54 1.418(7) .
C1 C2 1.353(8) .
C3 C4 1.403(8) .
C3 C8 1.413(8) .
C4 C5 1.398(8) .
C4 C9 1.530(8) .
C5 C6 1.374(9) .
C6 C7 1.377(10) .
C7 C8 1.394(9) .
C8 C12 1.517(8) .
C9 C11 1.524(9) .
C9 C10 1.527(9) .
C12 C13 1.531(9) .
C12 C14 1.534(9) .
C15 C16 1.401(8) .
C15 C20 1.414(8) .
C16 C17 1.376(9) .
C16 C21 1.518(8) .
C17 C18 1.383(9) .
C18 C19 1.383(9) .
C19 C20 1.393(8) .
C20 C24 1.518(9) .
C21 C23 1.508(11) .
C21 C22 1.539(12) .
C24 C26 1.520(10) .
C24 C25 1.531(10) .
C27 C28 1.361(8) .
C29 C30 1.405(8) .
C29 C34 1.409(9) .
C30 C31 1.394(8) .
C30 C35 1.526(9) .
C31 C32 1.377(10) .
C32 C33 1.389(9) .
C33 C34 1.395(8) .
C34 C38 1.513(9) .
C35 C37 1.524(9) .
C35 C36 1.534(9) .
C38 C40 1.524(10) .
C38 C39 1.529(10) .
C41 C46 1.399(9) .
C41 C42 1.406(8) .
C42 C43 1.396(9) .
C42 C47 1.515(10) .
C43 C44 1.359(10) .
C44 C45 1.380(9) .
C45 C46 1.397(8) .
C46 C50 1.521(8) .
C47 C49 1.525(10) .
C47 C48 1.535(9) .
C50 C51 1.508(10) .
C50 C52 1.526(9) .
C53 C53 1.463(11) 2_575
C54 C59 1.390(8) .
C54 C55 1.394(9) .
C55 C56 1.394(9) .
C55 C60 1.527(9) .
C56 C57 1.381(9) .
C57 C58 1.377(10) .
C58 C59 1.394(9) .
C59 C63 1.518(9) .
C60 C62 1.473(11) .
C60 C61 1.547(11) .
C63 C65 1.521(10) .
C63 C64 1.526(10) .
C66 C67 1.3900 .
C66 C71 1.3900 .
C67 C68 1.3900 .
C68 C69 1.3900 .
C69 C70 1.3900 .
C70 C71 1.3900 .
